data_7060525
loop_
_publ_author_name
'Pan, Liu-Na'
'Wang, Qing'
'Sun, Jing'
'Sun, Quan-Shun'
'Yan, Chao-Guo'

_publ_section_title
;
 Molecular diversity of the acid promoted domino reaction of
 3-hydroxy-3-(indol-3-yl)indolin-2-ones and cyclic mercapto-substituted
 \b-enamino esters
;
_journal_issue 18
_journal_name_full 'New Journal of Chemistry'
_journal_page_first 8314
_journal_page_last 8320
_journal_paper_doi 10.1039/D1NJ00947H
_journal_volume 45
_journal_year 2021
_chemical_formula_moiety 'C34 H27 N3 O3 S'
_chemical_formula_sum 'C34 H27 N3 O3 S'
_chemical_formula_weight 557.64
_space_group_crystal_system monoclinic
_space_group_IT_number 14
_space_group_name_Hall '-P 2ybc'
_space_group_name_H-M_alt 'P 1 21/c 1'
_atom_sites_solution_hydrogens geom
_audit_creation_method SHELXL-2014/7
_audit_update_record
;
2020-12-29 deposited with the CCDC.	2021-04-05 downloaded from the CCDC.
;
_cell_angle_alpha 90
_cell_angle_beta 94.8582(16)
_cell_angle_gamma 90
_cell_formula_units_Z 4
_cell_length_a 15.8114(8)
_cell_length_b 10.6093(4)
_cell_length_c 17.0189(8)
_cell_measurement_reflns_used 5749
_cell_measurement_temperature 296(2)
_cell_measurement_theta_max 23.43
_cell_measurement_theta_min 2.26
_cell_volume 2844.6(2)
_computing_cell_refinement 'Bruker SAINT'
_computing_data_collection 'Bruker APEX2'
_computing_data_reduction 'Bruker SAINT'
_computing_molecular_graphics 'Bruker SHELXTL'
_computing_publication_material 'Bruker SHELXTL'
_computing_structure_refinement 'SHELXL-2014/7 (Sheldrick, 2014)'
_computing_structure_solution 'SHELXS-97 (Sheldrick 2008)'
_diffrn_ambient_temperature 296(2)
_diffrn_measured_fraction_theta_full 0.994
_diffrn_measured_fraction_theta_max 0.993
_diffrn_measurement_device_type 'Bruker APEX-II CCD'
_diffrn_measurement_method '\f and \w scans'
_diffrn_radiation_type MoK\a
_diffrn_radiation_wavelength 0.71073
_diffrn_reflns_av_R_equivalents 0.0660
_diffrn_reflns_av_unetI/netI 0.0744
_diffrn_reflns_Laue_measured_fraction_full 0.994
_diffrn_reflns_Laue_measured_fraction_max 0.993
_diffrn_reflns_limit_h_max 17
_diffrn_reflns_limit_h_min -19
_diffrn_reflns_limit_k_max 13
_diffrn_reflns_limit_k_min -12
_diffrn_reflns_limit_l_max 20
_diffrn_reflns_limit_l_min -20
_diffrn_reflns_number 25758
_diffrn_reflns_point_group_measured_fraction_full 0.994
_diffrn_reflns_point_group_measured_fraction_max 0.993
_diffrn_reflns_theta_full 25.242
_diffrn_reflns_theta_max 25.999
_diffrn_reflns_theta_min 2.264
_exptl_absorpt_coefficient_mu 0.154
_exptl_absorpt_correction_T_max 0.7456
_exptl_absorpt_correction_T_min 0.6994
_exptl_absorpt_correction_type multi-scan
_exptl_absorpt_process_details sadabs
_exptl_crystal_colour yellow
_exptl_crystal_density_diffrn 1.302
_exptl_crystal_description block
_exptl_crystal_F_000 1168
_exptl_crystal_size_max 0.320
_exptl_crystal_size_mid 0.220
_exptl_crystal_size_min 0.180
_refine_diff_density_max 0.223
_refine_diff_density_min -0.223
_refine_diff_density_rms 0.044
_refine_ls_extinction_method none
_refine_ls_goodness_of_fit_ref 1.011
_refine_ls_hydrogen_treatment constr
_refine_ls_matrix_type full
_refine_ls_number_parameters 391
_refine_ls_number_reflns 5558
_refine_ls_number_restraints 40
_refine_ls_restrained_S_all 1.010
_refine_ls_R_factor_all 0.1264
_refine_ls_R_factor_gt 0.0526
_refine_ls_shift/su_max 0.001
_refine_ls_shift/su_mean 0.000
_refine_ls_structure_factor_coef Fsqd
_refine_ls_weighting_details 'w=1/[\s^2^(Fo^2^)+(0.0486P)^2^+0.9889P] where P=(Fo^2^+2Fc^2^)/3'
_refine_ls_weighting_scheme calc
_refine_ls_wR_factor_gt 0.1023
_refine_ls_wR_factor_ref 0.1271
_reflns_Friedel_coverage 0.000
_reflns_number_gt 3131
_reflns_number_total 5558
_reflns_threshold_expression 'I > 2\s(I)'
_cod_data_source_file d1nj00947h2.cif
_cod_data_source_block 3ee
_cod_depositor_comments 'Adding full bibliography for 7060515--7060528.cif.'
_cod_original_sg_symbol_H-M 'P 21/c'
_cod_database_code 7060525
_shelx_shelxl_version_number 2014/7
_shelx_space_group_comment
; 
The symmetry employed for this shelxl refinement is uniquely defined 
by the following loop, which should always be used as a source of 
symmetry information in preference to the above space-group names. 
They are only intended as comments. 
;
_shelx_estimated_absorpt_t_min 0.952
_shelx_estimated_absorpt_t_max 0.973

loop_
_space_group_symop_operation_xyz
'x, y, z'
'-x, y+1/2, -z+1/2'
'-x, -y, -z'
'x, -y-1/2, z-1/2'

loop_
_atom_site_label
_atom_site_type_symbol
_atom_site_fract_x
_atom_site_fract_y
_atom_site_fract_z
_atom_site_U_iso_or_equiv
_atom_site_adp_type
_atom_site_occupancy
_atom_site_site_symmetry_order
_atom_site_calc_flag
_atom_site_refinement_flags_posn
_atom_site_refinement_flags_adp
_atom_site_refinement_flags_occupancy
_atom_site_disorder_assembly
_atom_site_disorder_group
C1 C 0.59274(15) 0.3398(3) 0.32737(16) 0.0490(7) Uani 1 1 d . . . . .
C2 C 0.53713(17) 0.2627(3) 0.3635(2) 0.0695(9) Uani 1 1 d . . . . .
H2 H 0.5202 0.2840 0.4129 0.083 Uiso 1 1 calc R U . . .
C3 C 0.5069(2) 0.1546(4) 0.3265(3) 0.1004(13) Uani 1 1 d . . . . .
H3 H 0.4693 0.1031 0.3508 0.120 Uiso 1 1 calc R U . . .
C4 C 0.5319(2) 0.1225(4) 0.2542(3) 0.1053(14) Uani 1 1 d . . . . .
H4 H 0.5111 0.0491 0.2296 0.126 Uiso 1 1 calc R U . . .
C5 C 0.5871(2) 0.1974(4) 0.2175(2) 0.0856(11) Uani 1 1 d . . . . .
H5 H 0.6042 0.1743 0.1686 0.103 Uiso 1 1 calc R U . . .
C6 C 0.61761(15) 0.3080(3) 0.25356(17) 0.0559(8) Uani 1 1 d . . . . .
C7 C 0.74102(14) 0.4855(2) 0.28612(13) 0.0386(6) Uani 1 1 d . . . . .
H7 H 0.7639 0.5617 0.2632 0.046 Uiso 1 1 calc R U . . .
C8 C 0.67902(14) 0.5328(2) 0.34172(14) 0.0380(6) Uani 1 1 d . . . . .
C9 C 0.68341(16) 0.6536(2) 0.36708(15) 0.0498(7) Uani 1 1 d . . . . .
H9 H 0.7268 0.7042 0.3511 0.060 Uiso 1 1 calc R U . . .
C10 C 0.62463(19) 0.7079(3) 0.41736(18) 0.0602(8) Uani 1 1 d . . . . .
C12 C 0.97402(14) 0.3929(2) 0.16870(14) 0.0386(6) Uani 1 1 d . . . . .
C13 C 1.02102(16) 0.4419(3) 0.11051(14) 0.0490(7) Uani 1 1 d . . . . .
H13 H 1.0625 0.3941 0.0887 0.059 Uiso 1 1 calc R U . . .
C14 C 1.00407(17) 0.5628(3) 0.08647(15) 0.0551(7) Uani 1 1 d . . . . .
H14 H 1.0350 0.5987 0.0481 0.066 Uiso 1 1 calc R U . . .
C15 C 0.94130(17) 0.6329(2) 0.11852(15) 0.0538(7) Uani 1 1 d . . . . .
H15 H 0.9290 0.7133 0.0991 0.065 Uiso 1 1 calc R U . . .
C16 C 0.89682(15) 0.5866(2) 0.17823(14) 0.0441(6) Uani 1 1 d . . . . .
H16 H 0.8562 0.6360 0.2001 0.053 Uiso 1 1 calc R U . . .
C17 C 0.91361(13) 0.4636(2) 0.20581(13) 0.0340(6) Uani 1 1 d . . . . .
C18 C 0.88178(14) 0.3828(2) 0.26502(13) 0.0330(5) Uani 1 1 d . . . . .
C19 C 0.92213(14) 0.2704(2) 0.25898(14) 0.0411(6) Uani 1 1 d . . . . .
H19 H 0.9134 0.1999 0.2898 0.049 Uiso 1 1 calc R U . . .
C20 C 0.86088(17) 0.5534(2) 0.67040(15) 0.0518(7) Uani 1 1 d . . . . .
H20 H 0.9177 0.5400 0.6871 0.062 Uiso 1 1 calc R U . . .
C21 C 0.8049(2) 0.5855(3) 0.72465(17) 0.0643(8) Uani 1 1 d . . . . .
H21 H 0.8244 0.5949 0.7774 0.077 Uiso 1 1 calc R U . . .
C22 C 0.7220(2) 0.6035(3) 0.70210(19) 0.0757(9) Uani 1 1 d . . . . .
H22 H 0.6847 0.6269 0.7389 0.091 Uiso 1 1 calc R U . . .
C23 C 0.6931(2) 0.5870(4) 0.6248(2) 0.0884(11) Uani 1 1 d . . . . .
H23 H 0.6357 0.5966 0.6091 0.106 Uiso 1 1 calc R U . . .
C24 C 0.74965(18) 0.5561(3) 0.57002(17) 0.0755(10) Uani 1 1 d . . . . .
H24 H 0.7298 0.5457 0.5174 0.091 Uiso 1 1 calc R U . . .
C25 C 0.83410(15) 0.5407(2) 0.59217(14) 0.0444(6) Uani 1 1 d . . . . .
C26 C 0.89808(15) 0.5113(3) 0.53367(14) 0.0504(7) Uani 1 1 d . . . . .
H26A H 0.9265 0.5888 0.5210 0.061 Uiso 1 1 calc R U . . .
H26B H 0.9406 0.4548 0.5584 0.061 Uiso 1 1 calc R U . . .
C27 C 0.86428(13) 0.5059(2) 0.38791(14) 0.0359(6) Uani 1 1 d . . . . .
C28 C 0.82068(13) 0.4145(2) 0.32567(13) 0.0317(5) Uani 1 1 d . . . . .
C29 C 0.80167(13) 0.3034(2) 0.37724(13) 0.0340(6) Uani 1 1 d . . . . .
C30 C 0.76996(14) 0.1846(2) 0.35892(15) 0.0427(6) Uani 1 1 d . . . . .
H30 H 0.7541 0.1628 0.3068 0.051 Uiso 1 1 calc R U . . .
C31 C 0.76194(16) 0.0984(2) 0.41872(18) 0.0551(7) Uani 1 1 d . . . . .
H31 H 0.7401 0.0186 0.4067 0.066 Uiso 1 1 calc R U . . .
C32 C 0.78617(18) 0.1297(3) 0.49618(19) 0.0600(8) Uani 1 1 d . . . . .
H32 H 0.7801 0.0706 0.5357 0.072 Uiso 1 1 calc R U . . .
C33 C 0.81920(16) 0.2469(3) 0.51611(16) 0.0515(7) Uani 1 1 d . . . . .
H33 H 0.8356 0.2682 0.5682 0.062 Uiso 1 1 calc R U . . .
C34 C 0.82673(14) 0.3311(2) 0.45532(14) 0.0371(6) Uani 1 1 d . . . . .
N1 N 0.62041(12) 0.45114(19) 0.36531(12) 0.0451(5) Uani 1 1 d . . . . .
H1 H 0.5979 0.4697 0.4081 0.054 Uiso 1 1 calc R U . . .
N2 N 0.97698(12) 0.27533(19) 0.20161(12) 0.0466(5) Uani 1 1 d . . . . .
H2A H 1.0085 0.2142 0.1882 0.056 Uiso 1 1 calc R U . . .
N3 N 0.86192(11) 0.45368(18) 0.46033(11) 0.0381(5) Uani 1 1 d . . . . .
O1 O 0.56915(12) 0.65285(17) 0.44874(11) 0.0620(5) Uani 1 1 d . . . . .
O2 O 0.6509(13) 0.824(2) 0.4423(11) 0.088(3) Uani 0.37(2) 1 d D U P A 1
C11 C 0.6053(13) 0.8856(15) 0.5018(13) 0.094(3) Uani 0.37(2) 1 d D U P A 1
H11A H 0.5460 0.8656 0.4934 0.140 Uiso 0.37(2) 1 calc R U P A 1
H11B H 0.6128 0.9751 0.4984 0.140 Uiso 0.37(2) 1 calc R U P A 1
H11C H 0.6270 0.8569 0.5531 0.140 Uiso 0.37(2) 1 calc R U P A 1
O2' O 0.6302(9) 0.8358(13) 0.4174(8) 0.087(3) Uani 0.63(2) 1 d D U P A 2
C11' C 0.5693(9) 0.9010(9) 0.4615(10) 0.100(3) Uani 0.63(2) 1 d D U P A 2
H11D H 0.5129 0.8810 0.4398 0.150 Uiso 0.63(2) 1 calc R U P A 2
H11E H 0.5783 0.9903 0.4582 0.150 Uiso 0.63(2) 1 calc R U P A 2
H11F H 0.5764 0.8750 0.5156 0.150 Uiso 0.63(2) 1 calc R U P A 2
O3 O 0.89492(10) 0.60893(16) 0.37416(10) 0.0493(5) Uani 1 1 d . . . . .
S1 S 0.68626(4) 0.40381(8) 0.20397(4) 0.0610(2) Uani 1 1 d . . . . .

loop_
_atom_site_aniso_label
_atom_site_aniso_U_11
_atom_site_aniso_U_22
_atom_site_aniso_U_33
_atom_site_aniso_U_23
_atom_site_aniso_U_13
_atom_site_aniso_U_12
C1 0.0327(14) 0.0555(17) 0.0579(19) -0.0041(15) -0.0005(13) -0.0006(13)
C2 0.0496(17) 0.071(2) 0.089(2) -0.0065(19) 0.0129(17) -0.0158(16)
C3 0.077(2) 0.100(3) 0.125(4) -0.023(3) 0.015(2) -0.041(2)
C4 0.081(3) 0.104(3) 0.129(4) -0.045(3) -0.009(3) -0.040(2)
C5 0.065(2) 0.108(3) 0.080(2) -0.038(2) -0.0147(19) -0.013(2)
C6 0.0346(14) 0.075(2) 0.0556(19) -0.0150(16) -0.0085(13) -0.0005(14)
C7 0.0378(13) 0.0417(14) 0.0373(14) 0.0056(11) 0.0096(11) 0.0046(11)
C8 0.0347(13) 0.0413(15) 0.0387(14) 0.0090(12) 0.0069(11) 0.0067(11)
C9 0.0493(16) 0.0437(16) 0.0595(18) 0.0073(14) 0.0240(14) 0.0047(12)
C10 0.0644(19) 0.0426(18) 0.077(2) 0.0002(16) 0.0262(17) 0.0050(15)
C12 0.0378(13) 0.0460(15) 0.0320(14) -0.0033(12) 0.0038(11) 0.0007(12)
C13 0.0473(15) 0.0669(19) 0.0343(15) -0.0091(14) 0.0117(12) -0.0016(14)
C14 0.0643(18) 0.068(2) 0.0346(15) -0.0033(15) 0.0157(14) -0.0162(16)
C15 0.0702(19) 0.0456(16) 0.0464(17) 0.0071(13) 0.0103(15) -0.0087(14)
C16 0.0497(15) 0.0417(15) 0.0427(16) -0.0013(13) 0.0152(13) -0.0028(12)
C17 0.0352(13) 0.0384(14) 0.0284(13) -0.0029(11) 0.0032(11) -0.0011(11)
C18 0.0337(12) 0.0353(13) 0.0304(13) 0.0007(11) 0.0042(10) 0.0022(10)
C19 0.0441(14) 0.0430(15) 0.0372(15) 0.0027(12) 0.0079(12) 0.0056(12)
C20 0.0579(17) 0.0578(17) 0.0391(16) -0.0042(14) 0.0011(14) -0.0051(14)
C21 0.080(2) 0.076(2) 0.0380(17) -0.0093(15) 0.0118(16) -0.0105(17)
C22 0.077(2) 0.099(3) 0.055(2) -0.0190(19) 0.0263(18) 0.0013(19)
C23 0.064(2) 0.139(3) 0.063(2) -0.015(2) 0.0098(18) 0.027(2)
C24 0.0581(19) 0.127(3) 0.0411(18) -0.0158(18) 0.0004(15) 0.0202(19)
C25 0.0441(15) 0.0523(16) 0.0366(15) -0.0065(13) 0.0030(12) -0.0008(12)
C26 0.0409(14) 0.0686(18) 0.0413(16) -0.0134(14) 0.0011(12) -0.0023(13)
C27 0.0308(12) 0.0383(15) 0.0401(15) -0.0033(12) 0.0123(11) 0.0019(11)
C28 0.0322(12) 0.0328(13) 0.0306(13) 0.0008(11) 0.0052(10) 0.0008(10)
C29 0.0304(12) 0.0367(14) 0.0352(14) 0.0029(11) 0.0055(11) 0.0014(10)
C30 0.0414(14) 0.0408(15) 0.0467(16) 0.0012(13) 0.0077(12) -0.0021(11)
C31 0.0596(17) 0.0401(16) 0.068(2) 0.0068(15) 0.0211(16) -0.0069(13)
C32 0.072(2) 0.0489(18) 0.063(2) 0.0221(16) 0.0260(16) 0.0048(15)
C33 0.0601(17) 0.0590(19) 0.0369(16) 0.0075(14) 0.0127(13) 0.0078(14)
C34 0.0344(13) 0.0406(14) 0.0376(15) 0.0034(12) 0.0096(11) 0.0038(11)
N1 0.0418(12) 0.0508(13) 0.0445(13) -0.0010(11) 0.0142(10) 0.0007(10)
N2 0.0479(12) 0.0493(14) 0.0443(13) -0.0037(11) 0.0136(11) 0.0155(10)
N3 0.0393(11) 0.0462(12) 0.0293(12) -0.0055(10) 0.0051(9) -0.0028(9)
O1 0.0608(12) 0.0556(12) 0.0743(14) 0.0007(10) 0.0329(11) 0.0048(10)
O2 0.107(7) 0.041(4) 0.127(7) -0.011(5) 0.073(6) 0.000(4)
C11 0.106(8) 0.053(5) 0.132(8) -0.015(6) 0.070(6) 0.006(5)
O2' 0.102(6) 0.042(3) 0.128(7) -0.003(4) 0.066(5) 0.011(3)
C11' 0.115(7) 0.056(3) 0.140(8) -0.009(5) 0.072(6) 0.023(4)
O3 0.0537(11) 0.0438(11) 0.0527(11) -0.0057(9) 0.0180(9) -0.0147(9)
S1 0.0504(4) 0.0954(6) 0.0364(4) -0.0057(4) -0.0007(3) 0.0078(4)

loop_
_atom_type_symbol
_atom_type_description
_atom_type_scat_dispersion_real
_atom_type_scat_dispersion_imag
_atom_type_scat_source
C C 0.0033 0.0016 'International Tables Vol C Tables 4.2.6.8 and 6.1.1.4'
H H 0.0000 0.0000 'International Tables Vol C Tables 4.2.6.8 and 6.1.1.4'
N N 0.0061 0.0033 'International Tables Vol C Tables 4.2.6.8 and 6.1.1.4'
O O 0.0106 0.0060 'International Tables Vol C Tables 4.2.6.8 and 6.1.1.4'
S S 0.1246 0.1234 'International Tables Vol C Tables 4.2.6.8 and 6.1.1.4'

loop_
_geom_angle_atom_site_label_1
_geom_angle_atom_site_label_2
_geom_angle_atom_site_label_3
_geom_angle
_geom_angle_site_symmetry_1
_geom_angle_site_symmetry_3
_geom_angle_publ_flag
C2 C1 C6 119.9(3) . . ?
C2 C1 N1 118.7(3) . . ?
C6 C1 N1 121.4(2) . . ?
C3 C2 C1 119.9(3) . . ?
C3 C2 H2 120.0 . . ?
C1 C2 H2 120.0 . . ?
C4 C3 C2 120.3(4) . . ?
C4 C3 H3 119.8 . . ?
C2 C3 H3 119.8 . . ?
C3 C4 C5 120.6(3) . . ?
C3 C4 H4 119.7 . . ?
C5 C4 H4 119.7 . . ?
C4 C5 C6 119.9(3) . . ?
C4 C5 H5 120.0 . . ?
C6 C5 H5 120.0 . . ?
C1 C6 C5 119.3(3) . . ?
C1 C6 S1 121.9(2) . . ?
C5 C6 S1 118.8(3) . . ?
C8 C7 C28 115.60(18) . . ?
C8 C7 S1 110.63(16) . . ?
C28 C7 S1 114.62(16) . . ?
C8 C7 H7 104.9 . . ?
C28 C7 H7 104.9 . . ?
S1 C7 H7 104.9 . . ?
C9 C8 N1 122.0(2) . . ?
C9 C8 C7 119.9(2) . . ?
N1 C8 C7 118.2(2) . . ?
C8 C9 C10 123.5(2) . . ?
C8 C9 H9 118.2 . . ?
C10 C9 H9 118.2 . . ?
O1 C10 O2 120.8(8) . . ?
O1 C10 O2' 121.9(5) . . ?
O1 C10 C9 126.7(3) . . ?
O2 C10 C9 110.7(7) . . ?
O2' C10 C9 110.8(5) . . ?
N2 C12 C13 129.2(2) . . ?
N2 C12 C17 107.7(2) . . ?
C13 C12 C17 123.1(2) . . ?
C14 C13 C12 117.5(2) . . ?
C14 C13 H13 121.3 . . ?
C12 C13 H13 121.3 . . ?
C13 C14 C15 120.9(2) . . ?
C13 C14 H14 119.5 . . ?
C15 C14 H14 119.5 . . ?
C16 C15 C14 121.8(3) . . ?
C16 C15 H15 119.1 . . ?
C14 C15 H15 119.1 . . ?
C15 C16 C17 119.0(2) . . ?
C15 C16 H16 120.5 . . ?
C17 C16 H16 120.5 . . ?
C16 C17 C12 117.5(2) . . ?
C16 C17 C18 135.8(2) . . ?
C12 C17 C18 106.7(2) . . ?
C19 C18 C17 105.89(19) . . ?
C19 C18 C28 125.3(2) . . ?
C17 C18 C28 128.73(19) . . ?
C18 C19 N2 110.6(2) . . ?
C18 C19 H19 124.7 . . ?
N2 C19 H19 124.7 . . ?
C25 C20 C21 120.9(3) . . ?
C25 C20 H20 119.6 . . ?
C21 C20 H20 119.6 . . ?
C22 C21 C20 120.7(3) . . ?
C22 C21 H21 119.7 . . ?
C20 C21 H21 119.7 . . ?
C21 C22 C23 119.6(3) . . ?
C21 C22 H22 120.2 . . ?
C23 C22 H22 120.2 . . ?
C22 C23 C24 119.8(3) . . ?
C22 C23 H23 120.1 . . ?
C24 C23 H23 120.1 . . ?
C25 C24 C23 120.9(3) . . ?
C25 C24 H24 119.5 . . ?
C23 C24 H24 119.5 . . ?
C24 C25 C20 118.1(2) . . ?
C24 C25 C26 122.4(2) . . ?
C20 C25 C26 119.5(2) . . ?
N3 C26 C25 114.44(19) . . ?
N3 C26 H26A 108.7 . . ?
C25 C26 H26A 108.7 . . ?
N3 C26 H26B 108.7 . . ?
C25 C26 H26B 108.7 . . ?
H26A C26 H26B 107.6 . . ?
O3 C27 N3 125.4(2) . . ?
O3 C27 C28 125.9(2) . . ?
N3 C27 C28 108.67(19) . . ?
C18 C28 C29 113.14(17) . . ?
C18 C28 C27 109.40(17) . . ?
C29 C28 C27 100.91(17) . . ?
C18 C28 C7 110.50(17) . . ?
C29 C28 C7 115.52(17) . . ?
C27 C28 C7 106.61(17) . . ?
C30 C29 C34 118.6(2) . . ?
C30 C29 C28 131.7(2) . . ?
C34 C29 C28 109.61(19) . . ?
C31 C30 C29 119.4(2) . . ?
C31 C30 H30 120.3 . . ?
C29 C30 H30 120.3 . . ?
C30 C31 C32 120.5(2) . . ?
C30 C31 H31 119.7 . . ?
C32 C31 H31 119.7 . . ?
C33 C32 C31 121.3(3) . . ?
C33 C32 H32 119.3 . . ?
C31 C32 H32 119.3 . . ?
C34 C33 C32 117.0(3) . . ?
C34 C33 H33 121.5 . . ?
C32 C33 H33 121.5 . . ?
C33 C34 C29 123.1(2) . . ?
C33 C34 N3 127.5(2) . . ?
C29 C34 N3 109.4(2) . . ?
C8 N1 C1 126.8(2) . . ?
C8 N1 H1 116.6 . . ?
C1 N1 H1 116.6 . . ?
C19 N2 C12 109.11(19) . . ?
C19 N2 H2A 125.4 . . ?
C12 N2 H2A 125.4 . . ?
C27 N3 C34 111.23(19) . . ?
C27 N3 C26 124.5(2) . . ?
C34 N3 C26 124.0(2) . . ?
C10 O2 C11 118.2(14) . . ?
O2 C11 H11A 109.5 . . ?
O2 C11 H11B 109.5 . . ?
H11A C11 H11B 109.5 . . ?
O2 C11 H11C 109.5 . . ?
H11A C11 H11C 109.5 . . ?
H11B C11 H11C 109.5 . . ?
C10 O2' C11' 115.6(8) . . ?
O2' C11' H11D 109.5 . . ?
O2' C11' H11E 109.5 . . ?
H11D C11' H11E 109.5 . . ?
O2' C11' H11F 109.5 . . ?
H11D C11' H11F 109.5 . . ?
H11E C11' H11F 109.5 . . ?
C6 S1 C7 100.46(12) . . ?

loop_
_geom_bond_atom_site_label_1
_geom_bond_atom_site_label_2
_geom_bond_distance
_geom_bond_site_symmetry_2
_geom_bond_publ_flag
C1 C2 1.383(4) . ?
C1 C6 1.389(4) . ?
C1 N1 1.398(3) . ?
C2 C3 1.375(4) . ?
C2 H2 0.9300 . ?
C3 C4 1.367(5) . ?
C3 H3 0.9300 . ?
C4 C5 1.370(5) . ?
C4 H4 0.9300 . ?
C5 C6 1.391(4) . ?
C5 H5 0.9300 . ?
C6 S1 1.755(3) . ?
C7 C8 1.505(3) . ?
C7 C28 1.570(3) . ?
C7 S1 1.803(2) . ?
C7 H7 0.9800 . ?
C8 C9 1.352(3) . ?
C8 N1 1.354(3) . ?
C9 C10 1.436(4) . ?
C9 H9 0.9300 . ?
C10 O1 1.215(3) . ?
C10 O2 1.35(2) . ?
C10 O2' 1.360(14) . ?
C12 N2 1.367(3) . ?
C12 C13 1.388(3) . ?
C12 C17 1.405(3) . ?
C13 C14 1.367(4) . ?
C13 H13 0.9300 . ?
C14 C15 1.388(4) . ?
C14 H14 0.9300 . ?
C15 C16 1.375(3) . ?
C15 H15 0.9300 . ?
C16 C17 1.405(3) . ?
C16 H16 0.9300 . ?
C17 C18 1.445(3) . ?
C18 C19 1.361(3) . ?
C18 C28 1.510(3) . ?
C19 N2 1.361(3) . ?
C19 H19 0.9300 . ?
C20 C25 1.369(3) . ?
C20 C21 1.375(4) . ?
C20 H20 0.9300 . ?
C21 C22 1.347(4) . ?
C21 H21 0.9300 . ?
C22 C23 1.366(4) . ?
C22 H22 0.9300 . ?
C23 C24 1.385(4) . ?
C23 H23 0.9300 . ?
C24 C25 1.366(3) . ?
C24 H24 0.9300 . ?
C25 C26 1.511(3) . ?
C26 N3 1.462(3) . ?
C26 H26A 0.9700 . ?
C26 H26B 0.9700 . ?
C27 O3 1.226(3) . ?
C27 N3 1.355(3) . ?
C27 C28 1.554(3) . ?
C28 C29 1.515(3) . ?
C29 C30 1.382(3) . ?
C29 C34 1.386(3) . ?
C30 C31 1.382(3) . ?
C30 H30 0.9300 . ?
C31 C32 1.382(4) . ?
C31 H31 0.9300 . ?
C32 C33 1.380(4) . ?
C32 H32 0.9300 . ?
C33 C34 1.379(3) . ?
C33 H33 0.9300 . ?
C34 N3 1.414(3) . ?
N1 H1 0.8600 . ?
N2 H2A 0.8600 . ?
O2 C11 1.449(5) . ?
C11 H11A 0.9600 . ?
C11 H11B 0.9600 . ?
C11 H11C 0.9600 . ?
O2' C11' 1.445(4) . ?
C11' H11D 0.9600 . ?
C11' H11E 0.9600 . ?
C11' H11F 0.9600 . ?

loop_
_geom_hbond_atom_site_label_D
_geom_hbond_atom_site_label_H
_geom_hbond_atom_site_label_A
_geom_hbond_distance_DH
_geom_hbond_distance_HA
_geom_hbond_distance_DA
_geom_hbond_angle_DHA
_geom_hbond_site_symmetry_A
N1 H1 O1 0.86 2.12 2.729(3) 126.9 .
N2 H2A O3 0.86 2.23 3.054(2) 159.8 2_745
